data_1568121
loop_
_publ_author_name
'Karges, Johannes'
'Giardini, Miriam A.'
'Blacque, Olivier'
'Woodworth, Brendon'
'Siqueira-Neto, Jair L'
'Cohen, Seth M.'

_publ_section_title
;
 Enantioselective inhibition of the SARS-CoV-2 main protease with
 rhenium(i) picolinic acid complexes.
;
_journal_issue 3
_journal_name_full 'Chemical science'
_journal_page_first 711
_journal_page_last 720
_journal_paper_doi 10.1039/d2sc05473f
_journal_volume 14
_journal_year 2023
_chemical_formula_moiety 'C10 H5 N2 O6 Re'
_chemical_formula_sum 'C10 H5 N2 O6 Re'
_chemical_formula_weight 435.36
_space_group_crystal_system monoclinic
_space_group_IT_number 14
_space_group_name_Hall '-P 2ybc'
_space_group_name_H-M_alt 'P 1 21/c 1'
_atom_sites_solution_hydrogens mixed
_atom_sites_solution_primary dual
_audit_creation_date 2021-03-04
_audit_creation_method
;
Olex2 1.3
(compiled 2020.11.12 svn.r5f609507 for OlexSys, GUI svn.r6272)
;
_audit_update_record
;
2022-09-06 deposited with the CCDC.	2022-12-13 downloaded from the CCDC.
;
_cell_angle_alpha 90
_cell_angle_beta 102.862(2)
_cell_angle_gamma 90
_cell_formula_units_Z 4
_cell_length_a 10.3332(3)
_cell_length_b 6.6448(2)
_cell_length_c 17.7601(4)
_cell_measurement_reflns_used 9720
_cell_measurement_temperature 160(1)
_cell_measurement_theta_max 76.0280
_cell_measurement_theta_min 2.5200
_cell_volume 1188.85(6)
_computing_cell_refinement 'CrysAlisPro 1.171.40.68a (Rigaku OD, 2019)'
_computing_data_collection 'CrysAlisPro 1.171.40.68a (Rigaku OD, 2019)'
_computing_data_reduction 'CrysAlisPro 1.171.40.68a (Rigaku OD, 2019)'
_computing_molecular_graphics 'Olex2 1.3 (Dolomanov et al., 2009)'
_computing_publication_material 'Olex2 1.3 (Dolomanov et al., 2009)'
_computing_structure_refinement 'SHELXL 2018/3 (Sheldrick, 2015b)'
_computing_structure_solution 'SHELXT (Sheldrick, 2015a)'
_diffrn_ambient_environment N~2~
_diffrn_ambient_temperature 160(1)
_diffrn_detector 'CCD plate'
_diffrn_detector_area_resol_mean 10.3801
_diffrn_detector_type Atlas
_diffrn_measured_fraction_theta_full 0.998
_diffrn_measured_fraction_theta_max 0.998
_diffrn_measurement_details
;
List of Runs (angles in degrees, time in seconds):

  # Type    Start    End  Width  t~exp~   \w     \q     \k     \f   Frames
#--------------------------------------------------------------------------
  1  \w   -129.00  44.00   1.00    1.00    --  -42.49   0.00 -30.00  173
  2  \w     27.00  98.00   1.00    1.00    --   42.49-125.00  90.00   71
  3  \w      6.00  82.00   1.00    1.00    --   42.49 -99.00-150.00   76
  4  \w     40.00 135.00   1.00    1.50    --  111.00 -45.00-150.00   95
  5  \w    103.00 178.00   1.00    1.50    --  111.00  77.00   0.00   75
  6  \w     40.00 135.00   1.00    1.50    --  111.00 -45.00 -30.00   95
  7  \w     36.00 109.00   1.00    1.50    --  111.00-111.00  60.00   73
  8  \w    103.00 178.00   1.00    1.50    --  111.00  77.00 120.00   75
  9  \w    103.00 178.00   1.00    1.50    --  111.00  77.00  60.00   75
 10  \w     30.00 107.00   1.00    1.50    --  111.00 -94.00  90.00   77
 11  \w     41.00 139.00   1.00    1.50    --  111.00 -61.00 -30.00   98
 12  \w     36.00 109.00   1.00    1.50    --  111.00-111.00-180.00   73
 13  \w    104.00 178.00   1.00    1.50    --  111.00 111.00 -60.00   74
 14  \w     35.00 108.00   1.00    1.50    --  111.00-109.00  30.00   73
 15  \w     36.00 109.00   1.00    1.50    --  111.00-111.00-120.00   73
 16  \w   -113.00 -16.00   1.00    1.00    --  -42.49 -57.00 -60.00   97
 17  \w   -113.00 -16.00   1.00    1.00    --  -42.49 -57.00-150.00   97
 18  \w     16.00 113.00   1.00    1.00    --   42.49  57.00 150.00   97
 19  \w     87.00 122.00   1.00    1.50    --  111.00  30.00 150.00   35
 20  \w     87.00 178.00   1.00    1.50    --  111.00  30.00 -30.00   91
 21  \w     66.00 178.00   1.00    1.50    --  111.00  15.00 -90.00  112
;
_diffrn_measurement_device 'four-circle diffractometer'
_diffrn_measurement_device_type 'SuperNova, Dual, Cu at home/near, Atlas'
_diffrn_measurement_method '\w scans'
_diffrn_orient_matrix_type 'CrysAlisPro convention (1999,Acta A55,543-557)'
_diffrn_orient_matrix_UB_11 0.1349917000
_diffrn_orient_matrix_UB_12 0.0473460000
_diffrn_orient_matrix_UB_13 -0.0192819000
_diffrn_orient_matrix_UB_21 -0.0124138000
_diffrn_orient_matrix_UB_22 0.2213129000
_diffrn_orient_matrix_UB_23 0.0233762000
_diffrn_orient_matrix_UB_31 0.0705325000
_diffrn_orient_matrix_UB_32 -0.0511670000
_diffrn_orient_matrix_UB_33 0.0836158000
_diffrn_radiation_monochromator mirror
_diffrn_radiation_probe x-ray
_diffrn_radiation_type 'Cu K\a'
_diffrn_radiation_wavelength 1.54184
_diffrn_reflns_av_R_equivalents 0.0280
_diffrn_reflns_av_unetI/netI 0.0149
_diffrn_reflns_Laue_measured_fraction_full 0.998
_diffrn_reflns_Laue_measured_fraction_max 0.998
_diffrn_reflns_limit_h_max 12
_diffrn_reflns_limit_h_min -12
_diffrn_reflns_limit_k_max 8
_diffrn_reflns_limit_k_min -8
_diffrn_reflns_limit_l_max 22
_diffrn_reflns_limit_l_min -19
_diffrn_reflns_number 11482
_diffrn_reflns_point_group_measured_fraction_full 0.998
_diffrn_reflns_point_group_measured_fraction_max 0.998
_diffrn_reflns_theta_full 67.684
_diffrn_reflns_theta_max 74.475
_diffrn_reflns_theta_min 4.389
_diffrn_source 'micro-focus sealed X-ray tube'
_diffrn_source_type 'SuperNova (Cu) X-ray Source'
_exptl_absorpt_coefficient_mu 20.279
_exptl_absorpt_correction_T_max 0.448
_exptl_absorpt_correction_T_min 0.044
_exptl_absorpt_correction_type analytical
_exptl_absorpt_process_details
;
CrysAlisPro 1.171.40.68a (Rigaku Oxford Diffraction, 2019)
Analytical numeric absorption correction using a multifaceted crystal
model based on expressions derived by R.C. Clark & J.S. Reid.
(Clark, R. C. & Reid, J. S. (1995). Acta Cryst. A51, 887-897)
Empirical absorption correction using spherical harmonics,
 implemented in SCALE3 ABSPACK scaling algorithm.
;
_exptl_crystal_colour yellow
_exptl_crystal_density_diffrn 2.432
_exptl_crystal_description needle
_exptl_crystal_F_000 808
_exptl_crystal_size_max 0.46
_exptl_crystal_size_mid 0.12
_exptl_crystal_size_min 0.05
_refine_diff_density_max 0.955
_refine_diff_density_min -0.971
_refine_diff_density_rms 0.126
_refine_ls_extinction_coef 0.00210(7)
_refine_ls_extinction_expression Fc^*^=kFc[1+0.001xFc^2^\l^3^/sin(2\q)]^-1/4^
_refine_ls_extinction_method 'SHELXL-2018/3 (Sheldrick 2018)'
_refine_ls_goodness_of_fit_ref 1.150
_refine_ls_hydrogen_treatment mixed
_refine_ls_matrix_type full
_refine_ls_number_parameters 181
_refine_ls_number_reflns 2423
_refine_ls_number_restraints 0
_refine_ls_restrained_S_all 1.150
_refine_ls_R_factor_all 0.0197
_refine_ls_R_factor_gt 0.0197
_refine_ls_shift/su_max 0.003
_refine_ls_shift/su_mean 0.000
_refine_ls_structure_factor_coef Fsqd
_refine_ls_weighting_details 'w=1/[\s^2^(Fo^2^)+(0.0293P)^2^+1.7970P] where P=(Fo^2^+2Fc^2^)/3'
_refine_ls_weighting_scheme calc
_refine_ls_wR_factor_gt 0.0512
_refine_ls_wR_factor_ref 0.0512
_reflns_Friedel_coverage 0.000
_reflns_number_gt 2416
_reflns_number_total 2423
_reflns_threshold_expression 'I > 2\s(I)'
_cod_data_source_file d2sc05473f2.cif
_cod_data_source_block 36
_cod_depositor_comments 'Adding full bibliography for 1568094--1568122.cif.'
_cod_database_code 1568121
_shelx_shelxl_version_number 2018/3
_shelx_space_group_comment
;
The symmetry employed for this shelxl refinement is uniquely defined
by the following loop, which should always be used as a source of
symmetry information in preference to the above space-group names.
They are only intended as comments.
;
_shelx_estimated_absorpt_t_max 0.430
_shelx_estimated_absorpt_t_min 0.039
_olex2_refinement_description
;
1. Fixed Uiso
 At 1.2 times of:
  All C(H) groups
2.a Aromatic/amide H refined with riding coordinates:
 C5(H5), C6(H6), C7(H7)
;

loop_
_space_group_symop_operation_xyz
'x, y, z'
'-x, y+1/2, -z+1/2'
'-x, -y, -z'
'x, -y-1/2, z-1/2'

loop_
_atom_site_label
_atom_site_type_symbol
_atom_site_fract_x
_atom_site_fract_y
_atom_site_fract_z
_atom_site_U_iso_or_equiv
_atom_site_adp_type
_atom_site_occupancy
_atom_site_site_symmetry_order
_atom_site_calc_flag
_atom_site_refinement_flags_posn
_atom_site_refinement_flags_adp
_atom_site_refinement_flags_occupancy
_atom_site_disorder_assembly
_atom_site_disorder_group
Re1 Re 0.22722(2) 0.59438(2) 0.56770(2) 0.01708(8) Uani 1 1 d . . . . .
O1 O 0.1838(3) 0.5931(3) 0.39175(15) 0.0281(6) Uani 1 1 d . . . . .
O2 O 0.3621(3) 1.0004(4) 0.55773(18) 0.0427(7) Uani 1 1 d . . . . .
O3 O 0.5003(3) 0.4107(4) 0.57467(16) 0.0336(6) Uani 1 1 d . . . . .
O4 O 0.0342(2) 0.7243(3) 0.57235(13) 0.0212(4) Uani 1 1 d . . . . .
H4A H -0.013(4) 0.741(6) 0.524(3) 0.027(10) Uiso 1 1 d . . . . .
H4B H 0.032(4) 0.847(7) 0.595(2) 0.024(9) Uiso 1 1 d . . . . .
O5 O 0.0568(3) 0.0797(3) 0.64095(15) 0.0271(5) Uani 1 1 d . . . . .
O6 O 0.1182(2) 0.3202(3) 0.56868(12) 0.0204(4) Uani 1 1 d . . . . .
N1 N 0.2370(2) 0.5298(4) 0.69120(14) 0.0183(5) Uani 1 1 d . . . . .
N2 N 0.4110(3) 0.9733(5) 0.73790(19) 0.0357(7) Uani 1 1 d . . . . .
C1 C 0.1994(3) 0.5981(4) 0.4575(2) 0.0214(7) Uani 1 1 d . . . . .
C2 C 0.3115(3) 0.8476(6) 0.56482(19) 0.0272(7) Uani 1 1 d . . . . .
C3 C 0.3956(3) 0.4756(5) 0.57167(17) 0.0229(6) Uani 1 1 d . . . . .
C4 C 0.3033(3) 0.6304(5) 0.75435(19) 0.0208(6) Uani 1 1 d . . . . .
C5 C 0.3148(3) 0.5591(5) 0.82970(19) 0.0265(7) Uani 1 1 d . . . . .
H5 H 0.365717 0.630590 0.872525 0.032 Uiso 1 1 calc R U . . .
C6 C 0.2511(4) 0.3842(5) 0.8404(2) 0.0311(8) Uani 1 1 d . . . . .
H6 H 0.255729 0.334112 0.891064 0.037 Uiso 1 1 calc R U . . .
C7 C 0.1803(4) 0.2814(5) 0.77706(19) 0.0278(7) Uani 1 1 d . . . . .
H7 H 0.134132 0.161106 0.783394 0.033 Uiso 1 1 calc R U . . .
C8 C 0.1777(3) 0.3566(5) 0.70413(17) 0.0196(6) Uani 1 1 d . . . . .
C9 C 0.1112(3) 0.2396(4) 0.63333(17) 0.0194(6) Uani 1 1 d . . . . .
C10 C 0.3637(3) 0.8207(5) 0.74276(19) 0.0253(7) Uani 1 1 d . . . . .

loop_
_atom_site_aniso_label
_atom_site_aniso_U_11
_atom_site_aniso_U_22
_atom_site_aniso_U_33
_atom_site_aniso_U_23
_atom_site_aniso_U_13
_atom_site_aniso_U_12
Re1 0.01648(10) 0.01569(11) 0.01801(10) -0.00114(4) 0.00158(6) -0.00105(4)
O1 0.0310(13) 0.0331(15) 0.0202(12) -0.0017(8) 0.0055(10) -0.0024(9)
O2 0.0498(17) 0.0237(14) 0.0525(16) 0.0049(12) 0.0068(13) -0.0144(12)
O3 0.0218(12) 0.0442(17) 0.0357(14) 0.0168(10) 0.0081(10) 0.0107(10)
O4 0.0204(10) 0.0180(11) 0.0232(11) -0.0053(9) 0.0004(8) 0.0001(8)
O5 0.0346(13) 0.0182(11) 0.0280(12) -0.0048(8) 0.0062(10) -0.0084(9)
O6 0.0228(10) 0.0157(10) 0.0215(10) -0.0041(8) 0.0025(8) -0.0046(8)
N1 0.0172(11) 0.0158(12) 0.0205(12) -0.0018(10) 0.0014(9) -0.0010(10)
N2 0.0353(16) 0.0304(16) 0.0393(17) -0.0082(14) 0.0040(13) -0.0122(14)
C1 0.0192(15) 0.0196(16) 0.0257(17) -0.0007(11) 0.0054(13) 0.0000(10)
C2 0.0255(15) 0.0278(17) 0.0263(16) -0.0010(14) 0.0012(12) 0.0001(14)
C3 0.0285(16) 0.0194(15) 0.0204(14) 0.0030(12) 0.0050(12) -0.0007(13)
C4 0.0185(14) 0.0199(14) 0.0217(15) -0.0045(12) -0.0003(11) 0.0001(12)
C5 0.0294(17) 0.0265(16) 0.0221(15) -0.0077(13) 0.0024(13) 0.0003(13)
C6 0.042(2) 0.0319(19) 0.0185(15) -0.0013(12) 0.0051(14) -0.0034(15)
C7 0.0360(17) 0.0224(16) 0.0252(16) -0.0011(13) 0.0069(13) -0.0058(13)
C8 0.0220(14) 0.0145(13) 0.0215(14) -0.0017(12) 0.0031(11) 0.0001(11)
C9 0.0189(13) 0.0146(14) 0.0237(14) -0.0039(11) 0.0031(11) 0.0013(11)
C10 0.0199(14) 0.0274(18) 0.0259(15) -0.0086(13) -0.0002(12) -0.0057(13)

loop_
_atom_type_symbol
_atom_type_description
_atom_type_scat_dispersion_real
_atom_type_scat_dispersion_imag
_atom_type_scat_source
C C 0.0181 0.0091 'International Tables Vol C Tables 4.2.6.8 and 6.1.1.4'
H H 0.0000 0.0000 'International Tables Vol C Tables 4.2.6.8 and 6.1.1.4'
N N 0.0311 0.0180 'International Tables Vol C Tables 4.2.6.8 and 6.1.1.4'
O O 0.0492 0.0322 'International Tables Vol C Tables 4.2.6.8 and 6.1.1.4'
Re Re -5.2083 5.8923 'International Tables Vol C Tables 4.2.6.8 and 6.1.1.4'

loop_
_exptl_crystal_face_index_h
_exptl_crystal_face_index_k
_exptl_crystal_face_index_l
_exptl_crystal_face_perp_dist
-1 0 1 0.0241
1 0 -1 0.0241
0 0 1 0.0574
0 0 -1 0.0574
0 1 -1 0.2028
0 -1 1 0.2028
1 2 2 0.1975
-1 -2 -2 0.2115
-1 0 0 0.0372
3 0 5 0.0581

loop_
_geom_angle_atom_site_label_1
_geom_angle_atom_site_label_2
_geom_angle_atom_site_label_3
_geom_angle
_geom_angle_site_symmetry_1
_geom_angle_site_symmetry_3
_geom_angle_publ_flag
O4 Re1 N1 83.13(9) . . ?
O6 Re1 O4 81.39(8) . . ?
O6 Re1 N1 74.68(9) . . ?
C1 Re1 O4 95.90(11) . . ?
C1 Re1 O6 93.42(11) . . ?
C1 Re1 N1 168.08(11) . . ?
C2 Re1 O4 94.51(12) . . ?
C2 Re1 O6 175.73(12) . . ?
C2 Re1 N1 106.14(12) . . ?
C2 Re1 C1 85.78(14) . . ?
C3 Re1 O4 175.60(11) . . ?
C3 Re1 O6 97.18(11) . . ?
C3 Re1 N1 92.48(11) . . ?
C3 Re1 C1 88.33(13) . . ?
C3 Re1 C2 86.99(15) . . ?
Re1 O4 H4A 109(3) . . ?
Re1 O4 H4B 119(3) . . ?
H4A O4 H4B 104(4) . . ?
C9 O6 Re1 119.76(18) . . ?
C4 N1 Re1 128.9(2) . . ?
C8 N1 Re1 114.32(19) . . ?
C8 N1 C4 116.5(3) . . ?
O1 C1 Re1 177.5(3) . . ?
O2 C2 Re1 175.4(3) . . ?
O3 C3 Re1 177.3(3) . . ?
N1 C4 C5 123.0(3) . . ?
N1 C4 C10 118.0(3) . . ?
C5 C4 C10 119.0(3) . . ?
C4 C5 H5 120.7 . . ?
C6 C5 C4 118.6(3) . . ?
C6 C5 H5 120.7 . . ?
C5 C6 H6 120.3 . . ?
C5 C6 C7 119.4(3) . . ?
C7 C6 H6 120.3 . . ?
C6 C7 H7 120.6 . . ?
C6 C7 C8 118.8(3) . . ?
C8 C7 H7 120.6 . . ?
N1 C8 C7 123.6(3) . . ?
N1 C8 C9 116.0(3) . . ?
C7 C8 C9 120.3(3) . . ?
O5 C9 O6 125.5(3) . . ?
O5 C9 C8 119.4(3) . . ?
O6 C9 C8 115.1(3) . . ?
N2 C10 C4 176.0(4) . . ?

loop_
_geom_bond_atom_site_label_1
_geom_bond_atom_site_label_2
_geom_bond_distance
_geom_bond_site_symmetry_2
_geom_bond_publ_flag
Re1 O4 2.191(2) . ?
Re1 O6 2.144(2) . ?
Re1 N1 2.215(2) . ?
Re1 C1 1.914(3) . ?
Re1 C2 1.901(4) . ?
Re1 C3 1.897(3) . ?
O1 C1 1.143(5) . ?
O2 C2 1.161(5) . ?
O3 C3 1.155(4) . ?
O4 H4A 0.90(4) . ?
O4 H4B 0.91(5) . ?
O5 C9 1.223(4) . ?
O6 C9 1.284(4) . ?
N1 C4 1.353(4) . ?
N1 C8 1.348(4) . ?
N2 C10 1.137(5) . ?
C4 C5 1.399(5) . ?
C4 C10 1.445(5) . ?
C5 H5 0.9500 . ?
C5 C6 1.370(5) . ?
C6 H6 0.9500 . ?
C6 C7 1.379(5) . ?
C7 H7 0.9500 . ?
C7 C8 1.383(5) . ?
C8 C9 1.508(4) . ?

loop_
_geom_hbond_atom_site_label_D
_geom_hbond_atom_site_label_H
_geom_hbond_atom_site_label_A
_geom_hbond_distance_DH
_geom_hbond_distance_HA
_geom_hbond_distance_DA
_geom_hbond_angle_DHA
_geom_hbond_site_symmetry_A
_geom_hbond_publ_flag
O4 H4A O6 0.90(4) 1.81(5) 2.662(3) 159(4) 3_566 yes
O4 H4B O5 0.91(5) 1.75(5) 2.643(3) 170(4) 1_565 yes

loop_
_geom_torsion_atom_site_label_1
_geom_torsion_atom_site_label_2
_geom_torsion_atom_site_label_3
_geom_torsion_atom_site_label_4
_geom_torsion
_geom_torsion_site_symmetry_1
_geom_torsion_site_symmetry_2
_geom_torsion_site_symmetry_3
_geom_torsion_site_symmetry_4
_geom_torsion_publ_flag
Re1 O6 C9 O5 -176.7(2) . . . . ?
Re1 O6 C9 C8 2.8(3) . . . . ?
Re1 N1 C4 C5 -171.7(2) . . . . ?
Re1 N1 C4 C10 8.8(4) . . . . ?
Re1 N1 C8 C7 175.4(3) . . . . ?
Re1 N1 C8 C9 -1.9(3) . . . . ?
N1 C4 C5 C6 -3.0(5) . . . . ?
N1 C8 C9 O5 179.1(3) . . . . ?
N1 C8 C9 O6 -0.5(4) . . . . ?
C4 N1 C8 C7 0.9(5) . . . . ?
C4 N1 C8 C9 -176.5(3) . . . . ?
C4 C5 C6 C7 1.4(6) . . . . ?
C5 C6 C7 C8 1.2(6) . . . . ?
C6 C7 C8 N1 -2.4(5) . . . . ?
C6 C7 C8 C9 174.8(3) . . . . ?
C7 C8 C9 O5 1.7(5) . . . . ?
C7 C8 C9 O6 -177.9(3) . . . . ?
C8 N1 C4 C5 1.9(5) . . . . ?
C8 N1 C4 C10 -177.6(3) . . . . ?
C10 C4 C5 C6 176.5(3) . . . . ?
